data_9004344
loop_
_publ_author_name
'Cooper, M. A.'
'Hawthorne, F. C.'
'Novak, M.'

_publ_section_title
;
 The crystal structure of tusionite, MnSn(BO3)2,
 a dolomite-structure borate
;
_journal_name_full 'The Canadian Mineralogist'
_journal_page_first 903
_journal_page_last 907
_journal_volume 32
_journal_year 1994
_chemical_formula_sum 'B2 Mn O6 Sn'
_chemical_name_mineral Tusionite
_space_group_IT_number 148
_symmetry_space_group_name_Hall '-R 3'
_symmetry_space_group_name_H-M 'R -3 :H'
_cell_angle_alpha 90
_cell_angle_beta 90
_cell_angle_gamma 120
_cell_length_a 4.781
_cell_length_b 4.781
_cell_length_c 15.381
_cell_formula_units_Z 3
_cell_volume 304.476
_database_code_amcsd 0005417
_exptl_crystal_density_diffrn 4.765
_cod_original_sg_symbol_H-M 'R -3'
_cod_original_formula_sum 'Mn Sn B2 O6'
_cod_database_code 9004344

loop_
_space_group_symop_operation_xyz
x,y,z
2/3+x,1/3+y,1/3+z
1/3+x,2/3+y,2/3+z
y,-x+y,-z
2/3+y,1/3-x+y,1/3-z
1/3+y,2/3-x+y,2/3-z
-x+y,-x,z
2/3-x+y,1/3-x,1/3+z
1/3-x+y,2/3-x,2/3+z
-x,-y,-z
2/3-x,1/3-y,1/3-z
1/3-x,2/3-y,2/3-z
-y,x-y,z
2/3-y,1/3+x-y,1/3+z
1/3-y,2/3+x-y,2/3+z
x-y,x,-z
2/3+x-y,1/3+x,1/3-z
1/3+x-y,2/3+x,2/3-z

loop_
_atom_site_aniso_label
_atom_site_aniso_U_11
_atom_site_aniso_U_22
_atom_site_aniso_U_33
_atom_site_aniso_U_12
_atom_site_aniso_U_13
_atom_site_aniso_U_23
Mn 0.00720 0.00720 0.01280 0.00360 0.00000 0.00000
Sn 0.00360 0.00360 0.01140 0.00180 0.00000 0.00000
B 0.00620 0.00620 0.01240 0.00310 0.00000 0.00000
O 0.00640 0.00800 0.01830 0.00460 -0.00100 -0.00170

loop_
_atom_site_label
_atom_site_fract_x
_atom_site_fract_y
_atom_site_fract_z
Mn 0.00000 0.00000 0.00000
Sn 0.00000 0.00000 0.50000
B 0.00000 0.00000 0.24440
O 0.28000 -0.01550 0.24530

loop_
_cod_related_entry_id
_cod_related_entry_database
_cod_related_entry_code
1 AMCSD 0005417
